data_7158551
loop_
_publ_author_name
'Stakanovs, Georgijs'
'Belyakov, Sergey'
'Jirgensons, Aigars'
'Rasina, Dace'

_publ_section_title
;
 Convergent Biomimetic Semisynthesis of Disesquiterpenoid Rumphellolide J
;
_journal_name_full 'Organic &amp; Biomolecular Chemistry'
_journal_paper_doi 10.1039/D2OB00238H
_journal_year 2022
_chemical_absolute_configuration rmad
_chemical_formula_moiety 'C30 H48 O3'
_chemical_formula_sum 'C30 H48 O3'
_chemical_formula_weight 456.68
_space_group_crystal_system monoclinic
_space_group_IT_number 4
_space_group_name_Hall 'P 2yb'
_space_group_name_H-M_alt 'P 1 21 1'
_atom_sites_solution_hydrogens geom
_audit_creation_date 2021-10-25
_audit_update_record
;
2021-12-09 deposited with the CCDC.	2022-03-02 downloaded from the CCDC.
;
_cell_angle_alpha 90
_cell_angle_beta 99.0409(17)
_cell_angle_gamma 90
_cell_formula_units_Z 2
_cell_length_a 8.14005(14)
_cell_length_b 15.6385(2)
_cell_length_c 10.95867(19)
_cell_measurement_reflns_used 4007
_cell_measurement_temperature 150.0(2)
_cell_measurement_theta_max 75.0
_cell_measurement_theta_min 0.9
_cell_volume 1377.69(4)
_computing_cell_refinement 'CrysAlisPro 1.171.41.112a (Rigaku OD, 2021)'
_computing_data_collection 'CrysAlisPro 1.171.41.112a (Rigaku OD, 2021)'
_computing_data_reduction 'CrysAlisPro 1.171.41.112a (Rigaku OD, 2021)'
_computing_molecular_graphics 'Olex2 (Dolomanov et al., 2009)'
_computing_publication_material 'Olex2 (Dolomanov et al., 2009)'
_computing_structure_refinement 'olex2.refine (Bourhis et al., 2015)'
_diffrn_ambient_temperature 150.0(2)
_diffrn_measured_fraction_theta_full 1.000
_diffrn_measured_fraction_theta_max 0.996
_diffrn_measurement_device 'four-circle diffractometer'
_diffrn_measurement_device_type 'Rigaku, XtaLAB Synergy, Dualflex, HyPix'
_diffrn_measurement_method '\w scans'
_diffrn_radiation_monochromator mirror
_diffrn_radiation_probe x-ray
_diffrn_radiation_type CuK\a
_diffrn_radiation_wavelength 1.54184
_diffrn_reflns_av_R_equivalents 0.0280
_diffrn_reflns_av_unetI/netI 0.0270
_diffrn_reflns_Laue_measured_fraction_full 1.000
_diffrn_reflns_Laue_measured_fraction_max 0.996
_diffrn_reflns_limit_h_max 10
_diffrn_reflns_limit_h_min -10
_diffrn_reflns_limit_k_max 19
_diffrn_reflns_limit_k_min -15
_diffrn_reflns_limit_l_max 13
_diffrn_reflns_limit_l_min -13
_diffrn_reflns_number 14302
_diffrn_reflns_point_group_measured_fraction_full 0.815
_diffrn_reflns_point_group_measured_fraction_max 0.794
_diffrn_reflns_theta_full 67.684
_diffrn_reflns_theta_max 77.437
_diffrn_reflns_theta_min 4.085
_diffrn_source 'micro-focus sealed X-ray tube'
_diffrn_source_type 'PhotonJet (Cu) X-ray Source'
_exptl_absorpt_coefficient_mu 0.528
_exptl_absorpt_correction_type none
_exptl_crystal_colour 'Colourless '
_exptl_crystal_density_diffrn 1.101
_exptl_crystal_description Plate
_exptl_crystal_F_000 504
_exptl_crystal_size_max 0.17
_exptl_crystal_size_mid 0.08
_exptl_crystal_size_min 0.02
_refine_diff_density_max 0.140
_refine_diff_density_min -0.150
_refine_diff_density_rms 0.030
_refine_ls_abs_structure_details
;
 Flack x determined using 1508 quotients [(I+)-(I-)]/[(I+)+(I-)]
 (Parsons, Flack and Wagner, Acta Cryst. B69 (2013) 249-259).
;
_refine_ls_abs_structure_Flack 0.02(9)
_refine_ls_extinction_method none
_refine_ls_goodness_of_fit_ref 1.064
_refine_ls_hydrogen_treatment constr
_refine_ls_matrix_type full
_refine_ls_number_parameters 305
_refine_ls_number_reflns 4645
_refine_ls_number_restraints 1
_refine_ls_restrained_S_all 1.064
_refine_ls_R_factor_all 0.0332
_refine_ls_R_factor_gt 0.0319
_refine_ls_shift/su_max 0.001
_refine_ls_shift/su_mean 0.000
_refine_ls_structure_factor_coef Fsqd
_refine_ls_weighting_details 'w=1/[\s^2^(Fo^2^)+(0.0500P)^2^+0.1077P] where P=(Fo^2^+2Fc^2^)/3'
_refine_ls_weighting_scheme calc
_refine_ls_wR_factor_gt 0.0845
_refine_ls_wR_factor_ref 0.0853
_reflns_Friedel_coverage 0.536
_reflns_Friedel_fraction_full 0.616
_reflns_Friedel_fraction_max 0.576
_reflns_number_gt 4464
_reflns_number_total 4645
_reflns_threshold_expression 'I > 2\s(I)'
_cod_data_source_file d2ob00238h2.cif
_cod_data_source_block gs681
_cod_original_sg_symbol_H-M 'P 21'
_cod_database_code 7158551
_shelx_space_group_comment
;
The symmetry employed for this shelxl refinement is uniquely defined
by the following loop, which should always be used as a source of
symmetry information in preference to the above space-group names.
They are only intended as comments.
;
_shelx_estimated_absorpt_t_min 0.916
_shelx_estimated_absorpt_t_max 0.990

loop_
_space_group_symop_operation_xyz
'x, y, z'
'-x, y+1/2, -z'

loop_
_atom_site_label
_atom_site_type_symbol
_atom_site_fract_x
_atom_site_fract_y
_atom_site_fract_z
_atom_site_U_iso_or_equiv
_atom_site_adp_type
_atom_site_occupancy
_atom_site_site_symmetry_order
_atom_site_calc_flag
_atom_site_refinement_flags_posn
_atom_site_refinement_flags_adp
_atom_site_refinement_flags_occupancy
_atom_site_disorder_assembly
_atom_site_disorder_group
O17 O 0.59831(14) 0.52963(9) 0.72758(12) 0.0339(3) Uani 1 1 d . . . . .
O12' O 0.34347(15) 0.33875(9) 0.65918(12) 0.0363(3) Uani 1 1 d . . . . .
O16 O 0.44417(15) 0.64124(10) 0.77051(14) 0.0427(3) Uani 1 1 d . . . . .
C15 C 0.5761(2) 0.61260(12) 0.75420(15) 0.0307(4) Uani 1 1 d . . . . .
C2 C 1.06743(19) 0.73897(12) 0.72264(15) 0.0282(3) Uani 1 1 d . . . . .
H2 H 1.127215 0.723558 0.806561 0.034 Uiso 1 1 calc R U . . .
C9' C 0.4576(2) 0.47304(13) 0.73003(16) 0.0316(4) Uani 1 1 d . . . . .
H9' H 0.353473 0.503572 0.693486 0.038 Uiso 1 1 calc R U . . .
C9 C 0.8804(2) 0.61432(12) 0.84797(16) 0.0322(4) Uani 1 1 d . . . . .
H9A H 0.935968 0.652501 0.913889 0.039 Uiso 1 1 calc R U . . .
H9B H 0.835473 0.564167 0.886892 0.039 Uiso 1 1 calc R U . . .
C4' C 0.6056(2) 0.13100(13) 0.81724(16) 0.0326(4) Uani 1 1 d . . . . .
C6' C 0.6615(2) 0.25789(14) 0.65502(17) 0.0382(4) Uani 1 1 d . . . . .
H6'A H 0.777361 0.237413 0.677514 0.046 Uiso 1 1 calc R U . . .
H6'B H 0.627908 0.249233 0.565069 0.046 Uiso 1 1 calc R U . . .
C8' C 0.4809(2) 0.39540(13) 0.64991(15) 0.0326(4) Uani 1 1 d . . . . .
C1' C 0.3235(2) 0.30753(14) 0.78074(18) 0.0363(4) Uani 1 1 d . . . . .
C5 C 0.9574(2) 0.81644(12) 0.73878(16) 0.0308(4) Uani 1 1 d . . . . .
H5 H 0.879929 0.825209 0.659453 0.037 Uiso 1 1 calc R U . . .
C8 C 0.7377(2) 0.66303(12) 0.76308(15) 0.0286(3) Uani 1 1 d . . . . .
C2' C 0.4726(2) 0.24964(13) 0.82719(15) 0.0312(4) Uani 1 1 d . . . . .
H2' H 0.560998 0.284898 0.877367 0.037 Uiso 1 1 calc R U . . .
C1 C 0.9882(2) 0.65576(13) 0.66344(16) 0.0312(4) Uani 1 1 d . . . . .
C7' C 0.6547(2) 0.35315(13) 0.68408(17) 0.0340(4) Uani 1 1 d . . . . .
H7'A H 0.733989 0.383463 0.639385 0.041 Uiso 1 1 calc R U . . .
H7'B H 0.692991 0.361317 0.773615 0.041 Uiso 1 1 calc R U . . .
C7 C 0.7044(2) 0.75309(13) 0.81148(18) 0.0353(4) Uani 1 1 d . . . . .
H7A H 0.621351 0.781487 0.748805 0.042 Uiso 1 1 calc R U . . .
H7B H 0.653013 0.746242 0.886990 0.042 Uiso 1 1 calc R U . . .
C4 C 1.1124(2) 0.87476(13) 0.73670(18) 0.0350(4) Uani 1 1 d . . . . .
C5' C 0.5477(2) 0.20485(13) 0.72465(15) 0.0304(4) Uani 1 1 d . . . . .
H5' H 0.453851 0.182747 0.662737 0.037 Uiso 1 1 calc R U . . .
C11 C 0.7979(2) 0.66375(13) 0.63444(15) 0.0315(4) Uani 1 1 d . . . . .
H11A H 0.749422 0.615148 0.583091 0.038 Uiso 1 1 calc R U . . .
H11B H 0.765390 0.717715 0.589872 0.038 Uiso 1 1 calc R U . . .
C6 C 0.8546(2) 0.81356(13) 0.84225(19) 0.0380(4) Uani 1 1 d . . . . .
H6A H 0.814483 0.871843 0.857026 0.046 Uiso 1 1 calc R U . . .
H6B H 0.925150 0.793950 0.919024 0.046 Uiso 1 1 calc R U . . .
C3 C 1.1815(2) 0.80115(14) 0.66451(17) 0.0360(4) Uani 1 1 d . . . . .
H3A H 1.153203 0.806383 0.573599 0.043 Uiso 1 1 calc R U . . .
H3B H 1.301791 0.790227 0.689953 0.043 Uiso 1 1 calc R U . . .
C10 C 1.0031(2) 0.58586(13) 0.76317(18) 0.0353(4) Uani 1 1 d . . . . .
H10A H 0.971921 0.529248 0.726180 0.042 Uiso 1 1 calc R U . . .
H10B H 1.117839 0.582794 0.809079 0.042 Uiso 1 1 calc R U . . .
C10' C 0.4457(2) 0.44918(13) 0.86271(17) 0.0361(4) Uani 1 1 d . . . . .
H10C H 0.421681 0.500857 0.909009 0.043 Uiso 1 1 calc R U . . .
H10D H 0.553078 0.425121 0.903157 0.043 Uiso 1 1 calc R U . . .
C3' C 0.4664(3) 0.16077(13) 0.88995(18) 0.0387(4) Uani 1 1 d . . . . .
H3'A H 0.359473 0.130230 0.866889 0.046 Uiso 1 1 calc R U . . .
H3'B H 0.500603 0.161776 0.980715 0.046 Uiso 1 1 calc R U . . .
C14' C 0.5912(3) 0.04088(14) 0.7662(2) 0.0422(5) Uani 1 1 d . . . . .
H14A H 0.479831 0.032323 0.718981 0.063 Uiso 1 1 calc R U . . .
H14B H 0.609916 -0.000164 0.834516 0.063 Uiso 1 1 calc R U . . .
H14C H 0.674714 0.032149 0.711925 0.063 Uiso 1 1 calc R U . . .
C11' C 0.3075(3) 0.38329(14) 0.8648(2) 0.0424(5) Uani 1 1 d . . . . .
H11C H 0.310436 0.362503 0.950428 0.051 Uiso 1 1 calc R U . . .
H11D H 0.198444 0.411208 0.838656 0.051 Uiso 1 1 calc R U . . .
C16' C 0.4538(3) 0.42089(17) 0.51425(19) 0.0503(5) Uani 1 1 d . . . . .
H16A H 0.473211 0.371299 0.463724 0.075 Uiso 1 1 calc R U . . .
H16B H 0.531480 0.466713 0.501497 0.075 Uiso 1 1 calc R U . . .
H16C H 0.339349 0.441074 0.490153 0.075 Uiso 1 1 calc R U . . .
C14 C 1.2157(3) 0.88948(17) 0.8629(2) 0.0485(5) Uani 1 1 d . . . . .
H14D H 1.154849 0.926977 0.911840 0.073 Uiso 1 1 calc R U . . .
H14E H 1.321515 0.916402 0.852870 0.073 Uiso 1 1 calc R U . . .
H14F H 1.237542 0.834570 0.905472 0.073 Uiso 1 1 calc R U . . .
C15' C 0.7787(3) 0.14463(15) 0.8903(2) 0.0458(5) Uani 1 1 d . . . . .
H15A H 0.862121 0.135444 0.836147 0.069 Uiso 1 1 calc R U . . .
H15B H 0.797382 0.104051 0.959217 0.069 Uiso 1 1 calc R U . . .
H15C H 0.788035 0.203179 0.922520 0.069 Uiso 1 1 calc R U . . .
C12 C 1.0669(3) 0.62967(17) 0.5517(2) 0.0471(5) Uani 1 1 d . . . . .
H12A H 1.038707 0.671923 0.485732 0.071 Uiso 1 1 calc R U . . .
H12B H 1.024559 0.573446 0.522407 0.071 Uiso 1 1 calc R U . . .
H12C H 1.188002 0.626863 0.575246 0.071 Uiso 1 1 calc R U . . .
C13' C 0.1605(2) 0.25780(17) 0.7566(3) 0.0555(6) Uani 1 1 d . . . . .
H13A H 0.072107 0.294961 0.714912 0.083 Uiso 1 1 calc R U . . .
H13B H 0.131076 0.238138 0.835282 0.083 Uiso 1 1 calc R U . . .
H13C H 0.173460 0.208333 0.704030 0.083 Uiso 1 1 calc R U . . .
C13 C 1.0778(3) 0.95859(15) 0.6675(3) 0.0532(6) Uani 1 1 d . . . . .
H13D H 1.008260 0.947793 0.587568 0.080 Uiso 1 1 calc R U . . .
H13E H 1.183210 0.984434 0.654044 0.080 Uiso 1 1 calc R U . . .
H13F H 1.019758 0.997640 0.716168 0.080 Uiso 1 1 calc R U . . .

loop_
_atom_site_aniso_label
_atom_site_aniso_U_11
_atom_site_aniso_U_22
_atom_site_aniso_U_33
_atom_site_aniso_U_23
_atom_site_aniso_U_13
_atom_site_aniso_U_12
O17 0.0267(6) 0.0324(7) 0.0428(7) 0.0018(6) 0.0063(5) -0.0045(5)
O12' 0.0268(6) 0.0405(8) 0.0391(6) 0.0053(6) -0.0029(5) -0.0086(5)
O16 0.0264(6) 0.0386(8) 0.0630(9) 0.0027(7) 0.0068(5) 0.0005(5)
C15 0.0277(8) 0.0319(10) 0.0319(8) 0.0052(7) 0.0032(6) 0.0007(7)
C2 0.0255(7) 0.0316(9) 0.0273(7) 0.0020(7) 0.0031(6) 0.0004(6)
C9' 0.0239(7) 0.0338(10) 0.0367(8) 0.0066(7) 0.0034(6) -0.0031(7)
C9 0.0293(8) 0.0317(10) 0.0335(8) 0.0074(7) -0.0017(6) -0.0027(7)
C4' 0.0319(8) 0.0337(10) 0.0320(8) -0.0034(7) 0.0049(7) -0.0001(7)
C6' 0.0369(9) 0.0432(11) 0.0379(9) -0.0043(8) 0.0161(7) -0.0059(8)
C8' 0.0309(8) 0.0375(10) 0.0287(8) 0.0039(7) 0.0029(6) -0.0086(7)
C1' 0.0251(8) 0.0379(10) 0.0478(10) 0.0091(9) 0.0120(7) -0.0016(7)
C5 0.0274(7) 0.0284(9) 0.0371(8) 0.0046(7) 0.0062(6) 0.0001(7)
C8 0.0268(8) 0.0300(9) 0.0289(7) 0.0043(7) 0.0039(6) 0.0002(6)
C2' 0.0311(8) 0.0325(9) 0.0315(8) 0.0006(7) 0.0096(6) -0.0006(7)
C1 0.0269(8) 0.0333(10) 0.0329(8) -0.0037(7) 0.0038(6) 0.0000(7)
C7' 0.0301(8) 0.0391(10) 0.0346(8) -0.0004(8) 0.0110(7) -0.0074(7)
C7 0.0323(8) 0.0317(10) 0.0445(9) 0.0016(8) 0.0144(7) -0.0010(7)
C4 0.0301(8) 0.0324(10) 0.0427(9) 0.0073(8) 0.0070(7) -0.0027(7)
C5' 0.0261(7) 0.0365(10) 0.0286(8) -0.0041(7) 0.0041(6) -0.0044(7)
C11 0.0288(8) 0.0360(10) 0.0286(7) 0.0019(7) 0.0012(6) -0.0030(7)
C6 0.0397(9) 0.0305(10) 0.0476(10) -0.0036(8) 0.0184(8) -0.0028(8)
C3 0.0270(8) 0.0443(11) 0.0372(9) 0.0049(8) 0.0070(6) -0.0035(7)
C10 0.0293(8) 0.0287(9) 0.0460(10) 0.0005(8) 0.0007(7) 0.0027(7)
C10' 0.0422(10) 0.0335(10) 0.0343(9) 0.0022(8) 0.0111(7) 0.0029(8)
C3' 0.0480(10) 0.0345(10) 0.0371(9) 0.0045(8) 0.0175(7) 0.0036(8)
C14' 0.0416(10) 0.0382(12) 0.0475(11) -0.0077(9) 0.0087(8) -0.0023(8)
C11' 0.0416(10) 0.0376(11) 0.0537(11) 0.0112(9) 0.0253(9) 0.0068(8)
C16' 0.0657(14) 0.0530(14) 0.0299(9) 0.0057(9) 0.0003(9) -0.0113(11)
C14 0.0493(11) 0.0467(13) 0.0488(11) -0.0013(10) 0.0056(9) -0.0171(10)
C15' 0.0411(10) 0.0417(12) 0.0500(11) -0.0062(9) -0.0072(8) 0.0027(9)
C12 0.0417(10) 0.0572(14) 0.0447(10) -0.0161(10) 0.0141(8) -0.0052(9)
C13' 0.0280(9) 0.0480(13) 0.0916(17) 0.0128(13) 0.0128(10) -0.0062(9)
C13 0.0412(11) 0.0387(13) 0.0799(16) 0.0215(12) 0.0102(10) -0.0037(9)

loop_
_atom_type_symbol
_atom_type_description
_atom_type_scat_dispersion_real
_atom_type_scat_dispersion_imag
_atom_type_scat_source
C C 0.0181 0.0091 'International Tables Vol C Tables 4.2.6.8 and 6.1.1.4'
H H 0.0000 0.0000 'International Tables Vol C Tables 4.2.6.8 and 6.1.1.4'
O O 0.0492 0.0322 'International Tables Vol C Tables 4.2.6.8 and 6.1.1.4'

loop_
_geom_angle_atom_site_label_1
_geom_angle_atom_site_label_2
_geom_angle_atom_site_label_3
_geom_angle
_geom_angle_site_symmetry_1
_geom_angle_site_symmetry_3
_geom_angle_publ_flag
C15 O17 C9' 116.71(14) . . ?
C8' O12' C1' 118.11(13) . . ?
O16 C15 O17 122.97(17) . . ?
O16 C15 C8 125.43(17) . . ?
O17 C15 C8 111.59(14) . . ?
C5 C2 C1 120.00(14) . . ?
C5 C2 C3 87.15(14) . . ?
C1 C2 C3 126.31(15) . . ?
O17 C9' C10' 109.68(14) . . ?
O17 C9' C8' 107.72(13) . . ?
C10' C9' C8' 112.78(15) . . ?
C10 C9 C8 105.91(14) . . ?
C14' C4' C15' 109.63(16) . . ?
C14' C4' C3' 116.61(16) . . ?
C15' C4' C3' 112.17(16) . . ?
C14' C4' C5' 116.78(16) . . ?
C15' C4' C5' 113.48(16) . . ?
C3' C4' C5' 86.64(14) . . ?
C7' C6' C5' 112.33(14) . . ?
O12' C8' C16' 103.58(15) . . ?
O12' C8' C9' 106.25(14) . . ?
C16' C8' C9' 109.96(17) . . ?
O12' C8' C7' 114.13(16) . . ?
C16' C8' C7' 109.49(16) . . ?
C9' C8' C7' 112.97(14) . . ?
O12' C1' C11' 109.07(16) . . ?
O12' C1' C13' 103.43(17) . . ?
C11' C1' C13' 110.37(17) . . ?
O12' C1' C2' 107.79(13) . . ?
C11' C1' C2' 113.43(16) . . ?
C13' C1' C2' 112.20(18) . . ?
C6 C5 C2 117.72(15) . . ?
C6 C5 C4 124.94(16) . . ?
C2 C5 C4 88.39(13) . . ?
C15 C8 C7 107.34(14) . . ?
C15 C8 C11 109.63(14) . . ?
C7 C8 C11 113.57(15) . . ?
C15 C8 C9 109.78(14) . . ?
C7 C8 C9 113.15(15) . . ?
C11 C8 C9 103.32(13) . . ?
C5' C2' C1' 114.36(15) . . ?
C5' C2' C3' 87.72(14) . . ?
C1' C2' C3' 126.48(15) . . ?
C12 C1 C10 112.63(17) . . ?
C12 C1 C11 113.14(15) . . ?
C10 C1 C11 99.73(14) . . ?
C12 C1 C2 111.20(15) . . ?
C10 C1 C2 108.58(14) . . ?
C11 C1 C2 110.98(15) . . ?
C6' C7' C8' 115.23(15) . . ?
C6 C7 C8 117.35(15) . . ?
C13 C4 C14 110.89(19) . . ?
C13 C4 C3 116.06(17) . . ?
C14 C4 C3 112.55(17) . . ?
C13 C4 C5 115.17(16) . . ?
C14 C4 C5 114.13(16) . . ?
C3 C4 C5 86.13(14) . . ?
C2' C5' C6' 117.38(17) . . ?
C2' C5' C4' 88.63(13) . . ?
C6' C5' C4' 125.41(15) . . ?
C1 C11 C8 105.17(13) . . ?
C5 C6 C7 111.58(16) . . ?
C2 C3 C4 88.13(13) . . ?
C9 C10 C1 103.79(14) . . ?
C9' C10' C11' 109.73(16) . . ?
C2' C3' C4' 87.94(13) . . ?
C1' C11' C10' 112.54(15) . . ?

loop_
_geom_bond_atom_site_label_1
_geom_bond_atom_site_label_2
_geom_bond_distance
_geom_bond_site_symmetry_2
_geom_bond_publ_flag
O17 C15 1.348(2) . ?
O17 C9' 1.451(2) . ?
O12' C8' 1.443(2) . ?
O12' C1' 1.452(2) . ?
O16 C15 1.202(2) . ?
C15 C8 1.524(2) . ?
C2 C5 1.533(2) . ?
C2 C1 1.549(3) . ?
C2 C3 1.549(2) . ?
C9' C10' 1.519(2) . ?
C9' C8' 1.528(3) . ?
C9 C10 1.533(3) . ?
C9 C8 1.567(2) . ?
C4' C14' 1.514(3) . ?
C4' C15' 1.522(3) . ?
C4' C3' 1.556(2) . ?
C4' C5' 1.561(3) . ?
C6' C7' 1.526(3) . ?
C6' C5' 1.533(2) . ?
C8' C16' 1.521(3) . ?
C8' C7' 1.553(3) . ?
C1' C11' 1.519(3) . ?
C1' C13' 1.525(3) . ?
C1' C2' 1.536(2) . ?
C5 C6 1.512(2) . ?
C5 C4 1.560(2) . ?
C8 C7 1.544(3) . ?
C8 C11 1.564(2) . ?
C2' C5' 1.530(2) . ?
C2' C3' 1.555(3) . ?
C1 C12 1.524(2) . ?
C1 C10 1.537(3) . ?
C1 C11 1.537(2) . ?
C7 C6 1.540(3) . ?
C4 C13 1.519(3) . ?
C4 C14 1.519(3) . ?
C4 C3 1.552(3) . ?
C10' C11' 1.529(3) . ?
